data_1534827
loop_
_publ_author_name
'Shevel'kov, A.V.'
'Dikarev, E.V.'
'Popovkin, B.A.'

_publ_section_title
;
 Synthesis and crystal structure of mercury pnictide halides Hg2 As Cl2
 and Hg19 As10 Br18, containing binuclear anions.
;
_journal_name_full 'Zhurnal Neorganicheskoi Khimii'
_journal_page_first 1496
_journal_page_last 1501
_journal_volume 40
_journal_year 1995
_chemical_formula_sum 'As10 Br18 Hg19'
_chemical_name_systematic 'Hg19 As10 Br18'
_space_group_IT_number 2
_symmetry_space_group_name_Hall '-P 1'
_symmetry_space_group_name_H-M 'P -1'
_cell_angle_alpha 105.73
_cell_angle_beta 105.72
_cell_angle_gamma 109.15
_cell_formula_units_Z 1
_cell_length_a 11.255
_cell_length_b 11.348
_cell_length_c 12.295
_cell_volume 1311.297
_citation_journal_id_ASTM ZNOKAQ
_cod_data_source_file Shevelkov_ZNOKAQ_1995_1523.cif
_cod_data_source_block As10Br18Hg19
_cod_database_code 1534827

loop_
_symmetry_equiv_pos_as_xyz
x,y,z
-x,-y,-z

loop_
_atom_site_label
_atom_site_type_symbol
_atom_site_fract_x
_atom_site_fract_y
_atom_site_fract_z
_atom_site_occupancy
_atom_site_U_iso_or_equiv
Br1 Br-1 0.499 0.41 0.202 1 0.0
Hg5 Hg+2 0.3235 0.3914 0.0107 1 0.0
As3 As-2 0.2176 0.1431 0.2866 1 0.0
Br8 Br-1 0.618 0.096 0.671 1 0.0
As1 As-2 0.451 0.918 0.8963 1 0.0
Br3 Br-1 0.882 0.2004 0.9781 1 0.0
Hg4 Hg+2 0.6319 0.8926 0.8237 1 0.0
Hg8 Hg+2 0.202 0.2999 0.5909 1 0.0
As5 As-2 0.363 0.327 0.4868 1 0.0
Br9 Br-1 0.666 0.317 0.415 1 0.0
Hg10 Hg+2 0.483 0.2064 0.5806 1 0.0
As2 As-2 0.166 0.475 0.9032 1 0.0
Hg9 Hg+2 0.0717 0.2356 0.1807 1 0.0
Hg1 Hg+2 0 0.5 0 1 0.0
As4 As-2 0.0455 0.3016 0.6982 1 0.0
Br5 Br-1 0.459 0.281 0.858 1 0.0
Br7 Br-1 0.855 0.011 0.416 1 0.0
Br2 Br-1 0.168 0.098 0.934 1 0.0
Br4 Br-1 0.778 0.484 0.7696 1 0.0
Hg6 Hg+2 0.9279 0.0841 0.7192 1 0.0
Hg2 Hg+2 0.3052 0.6929 0.8969 1 0.0
Hg3 Hg+2 0.3064 0.998 0.7777 1 0.0
Br6 Br-1 0.962 0.338 0.344 1 0.0
Hg7 Hg+2 0.8741 0.3694 0.5897 1 0.0
